data_4306749
loop_
_publ_author_name
'Sebastian C. Junggeburth'
'Oliver Oeckler'
'Dirk Johrendt'
'Wolfgang Schnick'

_publ_contact_author_address
;
  Department Chemie und Biochemie
  Ludwig-Maximilians-Universit\"at
  Butenandtstr. 5-13 (Haus D)
  81377 Muenchen, Germany
;
_publ_contact_author_email wolfgang.schnick@cup.uni-muenchen.de
_publ_contact_author_fax
;
+49/89/2180-77440
;
_publ_contact_author_name
;
  Prof. Dr. W. Schnick
;
_publ_contact_author_phone
;
+49/89/2180-77421
;
_publ_section_title
;
Nitridogermanate Nitrides Sr7[GeN4]N2 and Ca7[GeN4]N2: Synthesis Employing
Sodium Melts, Crystal Structure, and Density-Functional Theory Calculations
;
_journal_name_full 'Inorganic Chemistry'
_journal_page_first 12018
_journal_page_last 12023
_journal_paper_doi 10.1021/ic801562c
_journal_volume 47
_journal_year 2008
_chemical_formula_sum 'Ca7 Ge N6'
_chemical_formula_weight 437.21
_chemical_name_common
;           
Calcium nitridogermanat nitride
;
_chemical_name_systematic
;
Heptastrontium germanium hexanitride
;
_space_group_IT_number 60
_symmetry_cell_setting orthorhombic
_symmetry_space_group_name_Hall '-P 2n 2ab'
_symmetry_space_group_name_H-M 'P b c n'
_atom_sites_solution_hydrogens none
_atom_sites_solution_primary direct
_atom_sites_solution_secondary difmap
_audit_creation_method SHELXL-97
_audit_update_record
;
2008-01-14 # Formatted by publCIF
;
_cell_angle_alpha 90.00
_cell_angle_beta 90.00
_cell_angle_gamma 90.00
_cell_formula_units_Z 4
_cell_length_a 10.826(2)
_cell_length_b 6.1940(12)
_cell_length_c 13.121(3)
_cell_measurement_reflns_used 11075
_cell_measurement_temperature 200(2)
_cell_measurement_theta_max 27.485
_cell_measurement_theta_min 3.134
_cell_volume 879.8(3)
_computing_cell_refinement 'HKL Scalepack (Otwinowski & Minor 1997)'
_computing_data_collection 'Collect (Nonius BV, 1997-2000)'
_computing_data_reduction 'HKL Denzo and Scalepack (Otwinowski & Minor 1997)'
_computing_molecular_graphics Diamond
_computing_structure_refinement 'SHELXL-97 (Sheldrick, 1997)'
_computing_structure_solution 'SHELXS-97 (Sheldrick, 1990)'
_diffrn_ambient_temperature 200(2)
_diffrn_detector_area_resol_mean 9
_diffrn_measured_fraction_theta_full 0.998
_diffrn_measured_fraction_theta_max 0.998
_diffrn_measurement_device '95mm CCD camera on \k-goniostat'
_diffrn_measurement_device_type KappaCCD
_diffrn_measurement_method 'omega scan'
_diffrn_radiation_collimation 0.25
_diffrn_radiation_monochromator 'graded multilayer x-ray optics'
_diffrn_radiation_source 'fine-focus sealed tube'
_diffrn_radiation_type MoK\a
_diffrn_radiation_wavelength 0.71073
_diffrn_reflns_av_R_equivalents 0.0373
_diffrn_reflns_av_sigmaI/netI 0.0187
_diffrn_reflns_limit_h_max 14
_diffrn_reflns_limit_h_min -14
_diffrn_reflns_limit_k_max 8
_diffrn_reflns_limit_k_min -8
_diffrn_reflns_limit_l_max 17
_diffrn_reflns_limit_l_min -17
_diffrn_reflns_number 15719
_diffrn_reflns_theta_full 27.56
_diffrn_reflns_theta_max 27.56
_diffrn_reflns_theta_min 3.63
_diffrn_source_current 55.00
_diffrn_source_power 3.025
_diffrn_source_voltage 55.00
_diffrn_standards_decay_% 0
_diffrn_standards_interval_count 0
_diffrn_standards_interval_time 0
_diffrn_standards_number 0
_exptl_absorpt_coefficient_mu 7.514
_exptl_absorpt_correction_T_max 0.798
_exptl_absorpt_correction_T_min 0.601
_exptl_absorpt_correction_type multi-scan
_exptl_absorpt_process_details 'from equivalents'
_exptl_crystal_colour yellow
_exptl_crystal_density_diffrn 3.301
_exptl_crystal_density_method 'not measured'
_exptl_crystal_description platelet
_exptl_crystal_F_000 856
_exptl_crystal_size_max 0.14
_exptl_crystal_size_mid 0.06
_exptl_crystal_size_min 0.03
_refine_diff_density_max 0.321
_refine_diff_density_min -0.358
_refine_diff_density_rms 0.083
_refine_ls_extinction_coef 0.00166(19)
_refine_ls_extinction_expression Fc^*^=kFc[1+0.001xFc^2^\l^3^/sin(2\q)]^-1/4^
_refine_ls_extinction_method none
_refine_ls_goodness_of_fit_ref 1.082
_refine_ls_hydrogen_treatment none
_refine_ls_matrix_type full
_refine_ls_number_parameters 66
_refine_ls_number_reflns 1012
_refine_ls_number_restraints 0
_refine_ls_restrained_S_all 1.082
_refine_ls_R_factor_all 0.0162
_refine_ls_R_factor_gt 0.0135
_refine_ls_shift/su_max 0.000
_refine_ls_shift/su_mean 0.000
_refine_ls_structure_factor_coef Fsqd
_refine_ls_weighting_details 'calc w=1/[\s^2^(Fo^2^)+(0.0000P)^2^+1.2570P] where P=(Fo^2^+2Fc^2^)/3'
_refine_ls_weighting_scheme calc
_refine_ls_wR_factor_gt 0.0293
_refine_ls_wR_factor_ref 0.0304
_reflns_number_gt 935
_reflns_number_total 1012
_reflns_threshold_expression >2sigma(I)
_cod_data_source_file ic801562c_si_001_2.cif
_cod_data_source_block ca7gen6sad
_cod_database_code 4306749

loop_
_symmetry_equiv_pos_as_xyz
'x, y, z'
'-x+1/2, -y+1/2, z+1/2'
'-x, y, -z+1/2'
'x+1/2, -y+1/2, -z'
'-x, -y, -z'
'x-1/2, y-1/2, -z-1/2'
'x, -y, z-1/2'
'-x-1/2, y-1/2, z'

loop_
_atom_site_label
_atom_site_type_symbol
_atom_site_fract_x
_atom_site_fract_y
_atom_site_fract_z
_atom_site_U_iso_or_equiv
_atom_site_adp_type
_atom_site_occupancy
_atom_site_symmetry_multiplicity
_atom_site_calc_flag
_atom_site_refinement_flags
_atom_site_disorder_assembly
_atom_site_disorder_group
Ge1 Ge 0.0000 0.06689(4) 0.2500 0.00420(8) Uani 1 2 d S . .
Ca1 Ca 0.03899(3) 0.26844(6) 0.47826(3) 0.00617(9) Uani 1 1 d . . .
Ca2 Ca 0.22942(3) 0.14320(6) 0.12672(3) 0.00634(9) Uani 1 1 d . . .
Ca3 Ca 0.29670(3) 0.39101(6) 0.38278(3) 0.00584(9) Uani 1 1 d . . .
Ca4 Ca 0.0000 0.55840(8) 0.2500 0.00798(12) Uani 1 2 d S . .
N1 N 0.13278(13) 0.2453(2) 0.29304(11) 0.0074(3) Uani 1 1 d . . .
N2 N 0.16664(14) 0.4063(2) 0.00553(11) 0.0072(3) Uani 1 1 d . . .
N3 N 0.45153(14) 0.3896(2) 0.14101(12) 0.0093(3) Uani 1 1 d . . .

loop_
_atom_site_aniso_label
_atom_site_aniso_U_11
_atom_site_aniso_U_22
_atom_site_aniso_U_33
_atom_site_aniso_U_23
_atom_site_aniso_U_13
_atom_site_aniso_U_12
Ge1 0.00431(13) 0.00434(14) 0.00396(14) 0.000 -0.00029(9) 0.000
Ca1 0.00643(17) 0.00608(18) 0.00599(17) 0.00049(13) 0.00063(13) 0.00023(13)
Ca2 0.00716(17) 0.00649(18) 0.00537(17) -0.00014(13) 0.00055(13) 0.00090(13)
Ca3 0.00572(17) 0.00579(18) 0.00599(17) 0.00007(13) -0.00039(13) -0.00071(13)
Ca4 0.0071(2) 0.0054(2) 0.0115(3) 0.000 0.00049(19) 0.000
N1 0.0071(7) 0.0072(7) 0.0081(7) -0.0012(6) -0.0002(6) -0.0003(6)
N2 0.0068(7) 0.0084(7) 0.0063(7) 0.0004(6) 0.0000(6) 0.0003(6)
N3 0.0096(7) 0.0092(8) 0.0090(7) -0.0028(6) -0.0015(6) 0.0012(6)

loop_
_atom_type_symbol
_atom_type_description
_atom_type_scat_dispersion_real
_atom_type_scat_dispersion_imag
_atom_type_scat_source
N N 0.0061 0.0033 'International Tables Vol C Tables 4.2.6.8 and 6.1.1.4'
Ca Ca 0.2262 0.3064 'International Tables Vol C Tables 4.2.6.8 and 6.1.1.4'
Ge Ge 0.1547 1.8001 'International Tables Vol C Tables 4.2.6.8 and 6.1.1.4'

loop_
_geom_angle_atom_site_label_1
_geom_angle_atom_site_label_2
_geom_angle_atom_site_label_3
_geom_angle
_geom_angle_site_symmetry_1
_geom_angle_site_symmetry_3
_geom_angle_publ_flag
N3 Ge1 N3 108.42(10) 6_556 8_655 ?
N3 Ge1 N1 108.99(7) 6_556 . ?
N3 Ge1 N1 110.81(6) 8_655 . ?
N3 Ge1 N1 110.81(6) 6_556 3 ?
N3 Ge1 N1 108.99(7) 8_655 3 ?
N1 Ge1 N1 108.82(9) . 3 ?
N3 Ge1 Ca2 56.66(5) 6_556 3 ?
N3 Ge1 Ca2 137.20(5) 8_655 3 ?
N1 Ge1 Ca2 111.99(5) . 3 ?
N1 Ge1 Ca2 56.10(5) 3 3 ?
N3 Ge1 Ca2 137.20(5) 6_556 . ?
N3 Ge1 Ca2 56.66(5) 8_655 . ?
N1 Ge1 Ca2 56.10(5) . . ?
N1 Ge1 Ca2 111.99(5) 3 . ?
Ca2 Ge1 Ca2 161.878(17) 3 . ?
N3 Ge1 Ca3 63.39(5) 6_556 8_655 ?
N3 Ge1 Ca3 91.42(5) 8_655 8_655 ?
N1 Ge1 Ca3 59.02(5) . 8_655 ?
N1 Ge1 Ca3 159.37(5) 3 8_655 ?
Ca2 Ge1 Ca3 110.489(17) 3 8_655 ?
Ca2 Ge1 Ca3 76.345(17) . 8_655 ?
N3 Ge1 Ca3 91.42(5) 6_556 6_556 ?
N3 Ge1 Ca3 63.39(5) 8_655 6_556 ?
N1 Ge1 Ca3 159.37(5) . 6_556 ?
N1 Ge1 Ca3 59.02(5) 3 6_556 ?
Ca2 Ge1 Ca3 76.345(17) 3 6_556 ?
Ca2 Ge1 Ca3 110.489(17) . 6_556 ?
Ca3 Ge1 Ca3 137.577(18) 8_655 6_556 ?
N3 Ge1 Ca4 125.79(5) 6_556 . ?
N3 Ge1 Ca4 125.79(5) 8_655 . ?
N1 Ge1 Ca4 54.41(5) . . ?
N1 Ge1 Ca4 54.41(5) 3 . ?
Ca2 Ge1 Ca4 80.939(9) 3 . ?
Ca2 Ge1 Ca4 80.939(9) . . ?
Ca3 Ge1 Ca4 111.211(9) 8_655 . ?
Ca3 Ge1 Ca4 111.211(9) 6_556 . ?
N3 Ge1 Ca4 54.21(5) 6_556 1_545 ?
N3 Ge1 Ca4 54.21(5) 8_655 1_545 ?
N1 Ge1 Ca4 125.59(5) . 1_545 ?
N1 Ge1 Ca4 125.59(5) 3 1_545 ?
Ca2 Ge1 Ca4 99.061(9) 3 1_545 ?
Ca2 Ge1 Ca4 99.061(9) . 1_545 ?
Ca3 Ge1 Ca4 68.789(9) 8_655 1_545 ?
Ca3 Ge1 Ca4 68.789(9) 6_556 1_545 ?
Ca4 Ge1 Ca4 180.0 . 1_545 ?
N3 Ge1 Ca1 64.03(5) 6_556 . ?
N3 Ge1 Ca1 152.14(5) 8_655 . ?
N1 Ge1 Ca1 53.71(4) . . ?
N1 Ge1 Ca1 98.50(5) 3 . ?
Ca2 Ge1 Ca1 63.473(13) 3 . ?
Ca2 Ge1 Ca1 109.053(13) . . ?
Ca3 Ge1 Ca1 60.932(12) 8_655 . ?
Ca3 Ge1 Ca1 139.636(10) 6_556 . ?
Ca4 Ge1 Ca1 67.571(9) . . ?
Ca4 Ge1 Ca1 112.430(9) 1_545 . ?
N3 Ge1 Ca1 152.14(5) 6_556 3 ?
N3 Ge1 Ca1 64.03(5) 8_655 3 ?
N1 Ge1 Ca1 98.50(5) . 3 ?
N1 Ge1 Ca1 53.71(4) 3 3 ?
Ca2 Ge1 Ca1 109.053(14) 3 3 ?
Ca2 Ge1 Ca1 63.473(13) . 3 ?
Ca3 Ge1 Ca1 139.636(10) 8_655 3 ?
Ca3 Ge1 Ca1 60.932(12) 6_556 3 ?
Ca4 Ge1 Ca1 67.571(9) . 3 ?
Ca4 Ge1 Ca1 112.429(9) 1_545 3 ?
Ca1 Ge1 Ca1 135.141(19) . 3 ?
N3 Ca1 N2 96.22(5) 2 3 ?
N3 Ca1 N2 100.58(5) 2 7_566 ?
N2 Ca1 N2 102.51(5) 3 7_566 ?
N3 Ca1 N1 142.88(5) 2 . ?
N2 Ca1 N1 117.34(5) 3 . ?
N2 Ca1 N1 87.85(5) 7_566 . ?
N3 Ca1 N3 99.39(5) 2 6_556 ?
N2 Ca1 N3 91.84(5) 3 6_556 ?
N2 Ca1 N3 153.88(5) 7_566 6_556 ?
N1 Ca1 N3 66.11(4) . 6_556 ?
N3 Ca1 Ca1 103.54(4) 2 5_566 ?
N2 Ca1 Ca1 52.36(4) 3 5_566 ?
N2 Ca1 Ca1 50.15(4) 7_566 5_566 ?
N1 Ca1 Ca1 109.31(4) . 5_566 ?
N3 Ca1 Ca1 138.90(4) 6_556 5_566 ?
N3 Ca1 Ca3 115.01(4) 2 . ?
N2 Ca1 Ca3 140.60(4) 3 . ?
N2 Ca1 Ca3 50.62(4) 7_566 . ?
N1 Ca1 Ca3 46.05(3) . . ?
N3 Ca1 Ca3 105.23(3) 6_556 . ?
Ca1 Ca1 Ca3 95.339(18) 5_566 . ?
N3 Ca1 Ca3 91.56(4) 2 8_655 ?
N2 Ca1 Ca3 144.48(4) 3 8_655 ?
N2 Ca1 Ca3 110.03(4) 7_566 8_655 ?
N1 Ca1 Ca3 52.01(3) . 8_655 ?
N3 Ca1 Ca3 52.67(3) 6_556 8_655 ?
Ca1 Ca1 Ca3 156.61(2) 5_566 8_655 ?
Ca3 Ca1 Ca3 61.788(13) . 8_655 ?
N3 Ca1 Ca2 59.18(4) 2 2 ?
N2 Ca1 Ca2 127.55(4) 3 2 ?
N2 Ca1 Ca2 48.57(4) 7_566 2 ?
N1 Ca1 Ca2 105.47(4) . 2 ?
N3 Ca1 Ca2 134.40(3) 6_556 2 ?
Ca1 Ca1 Ca2 86.700(17) 5_566 2 ?
Ca3 Ca1 Ca2 60.690(17) . 2 ?
Ca3 Ca1 Ca2 85.876(17) 8_655 2 ?
N3 Ca1 Ge1 132.69(4) 2 . ?
N2 Ca1 Ge1 95.59(4) 3 . ?
N2 Ca1 Ge1 121.08(4) 7_566 . ?
N1 Ca1 Ge1 35.47(3) . . ?
N3 Ca1 Ge1 34.57(3) 6_556 . ?
Ca1 Ca1 Ge1 119.690(17) 5_566 . ?
Ca3 Ca1 Ge1 80.924(13) . . ?
Ca3 Ca1 Ge1 55.493(11) 8_655 . ?
Ca2 Ca1 Ge1 135.941(14) 2 . ?
N3 Ca1 Ca2 108.59(4) 2 3 ?
N2 Ca1 Ca2 45.87(4) 3 3 ?
N2 Ca1 Ca2 138.01(4) 7_566 3 ?
N1 Ca1 Ca2 86.66(4) . 3 ?
N3 Ca1 Ca2 46.88(3) 6_556 3 ?
Ca1 Ca1 Ca2 93.176(18) 5_566 3 ?
Ca3 Ca1 Ca2 131.966(18) . 3 ?
Ca3 Ca1 Ca2 98.874(17) 8_655 3 ?
Ca2 Ca1 Ca2 167.206(13) 2 3 ?
Ge1 Ca1 Ca2 54.273(9) . 3 ?
N3 Ca1 Ca3 54.27(4) 2 4_456 ?
N2 Ca1 Ca3 47.73(4) 3 4_456 ?
N2 Ca1 Ca3 126.94(4) 7_566 4_456 ?
N1 Ca1 Ca3 142.03(4) . 4_456 ?
N3 Ca1 Ca3 78.71(3) 6_556 4_456 ?
Ca1 Ca1 Ca3 87.625(17) 5_566 4_456 ?
Ca3 Ca1 Ca3 169.271(14) . 4_456 ?
Ca3 Ca1 Ca3 115.762(17) 8_655 4_456 ?
Ca2 Ca1 Ca3 109.327(19) 2 4_456 ?
Ge1 Ca1 Ca3 106.571(15) . 4_456 ?
Ca2 Ca1 Ca3 57.906(16) 3 4_456 ?
N2 Ca2 N2 96.22(6) . 8_655 ?
N2 Ca2 N1 106.90(5) . . ?
N2 Ca2 N1 156.05(5) 8_655 . ?
N2 Ca2 N3 104.78(5) . 8_655 ?
N2 Ca2 N3 91.84(5) 8_655 8_655 ?
N1 Ca2 N3 76.55(5) . 8_655 ?
N2 Ca2 N3 85.31(5) . . ?
N2 Ca2 N3 88.62(5) 8_655 . ?
N1 Ca2 N3 99.20(5) . . ?
N3 Ca2 N3 169.78(6) 8_655 . ?
N2 Ca2 Ge1 103.41(4) . . ?
N2 Ca2 Ge1 129.67(4) 8_655 . ?
N1 Ca2 Ge1 39.06(3) . . ?
N3 Ca2 Ge1 38.54(4) 8_655 . ?
N3 Ca2 Ge1 138.24(3) . . ?
N2 Ca2 Ca2 136.02(4) . 8_655 ?
N2 Ca2 Ca2 48.60(4) 8_655 8_655 ?
N1 Ca2 Ca2 108.05(4) . 8_655 ?
N3 Ca2 Ca2 59.56(4) 8_655 8_655 ?
N3 Ca2 Ca2 114.16(4) . 8_655 ?
Ge1 Ca2 Ca2 87.822(13) . 8_655 ?
N2 Ca2 Ca2 50.35(4) . 8_665 ?
N2 Ca2 Ca2 121.99(4) 8_655 8_665 ?
N1 Ca2 Ca2 79.00(4) . 8_665 ?
N3 Ca2 Ca2 136.75(4) 8_655 8_665 ?
N3 Ca2 Ca2 49.51(3) . 8_665 ?
Ge1 Ca2 Ca2 105.888(14) . 8_665 ?
Ca2 Ca2 Ca2 163.62(3) 8_655 8_665 ?
N2 Ca2 Ca3 49.82(4) . 2_554 ?
N2 Ca2 Ca3 49.68(4) 8_655 2_554 ?
N1 Ca2 Ca3 147.90(4) . 2_554 ?
N3 Ca2 Ca3 87.98(4) 8_655 2_554 ?
N3 Ca2 Ca3 100.05(3) . 2_554 ?
Ge1 Ca2 Ca3 116.916(15) . 2_554 ?
Ca2 Ca2 Ca3 86.983(9) 8_655 2_554 ?
Ca2 Ca2 Ca3 94.453(9) 8_665 2_554 ?
N2 Ca2 Ca1 72.63(4) . 2_554 ?
N2 Ca2 Ca1 49.38(4) 8_655 2_554 ?
N1 Ca2 Ca1 144.10(4) . 2_554 ?
N3 Ca2 Ca1 139.15(4) 8_655 2_554 ?
N3 Ca2 Ca1 45.03(3) . 2_554 ?
Ge1 Ca2 Ca1 175.240(14) . 2_554 ?
Ca2 Ca2 Ca1 93.284(15) 8_655 2_554 ?
Ca2 Ca2 Ca1 73.800(13) 8_665 2_554 ?
Ca3 Ca2 Ca1 58.569(14) 2_554 2_554 ?
N2 Ca2 Ca1 46.31(4) . 3 ?
N2 Ca2 Ca1 105.96(4) 8_655 3 ?
N1 Ca2 Ca1 86.36(4) . 3 ?
N3 Ca2 Ca1 59.60(4) 8_655 3 ?
N3 Ca2 Ca1 129.94(4) . 3 ?
Ge1 Ca2 Ca1 62.254(16) . 3 ?
Ca2 Ca2 Ca1 110.931(15) 8_655 3 ?
Ca2 Ca2 Ca1 83.858(14) 8_665 3 ?
Ca3 Ca2 Ca1 61.605(11) 2_554 3 ?
Ca1 Ca2 Ca1 113.079(17) 2_554 3 ?
N2 Ca2 Ca4 132.32(4) . 6_656 ?
N2 Ca2 Ca4 79.57(4) 8_655 6_656 ?
N1 Ca2 Ca4 89.10(4) . 6_656 ?
N3 Ca2 Ca4 122.72(4) 8_655 6_656 ?
N3 Ca2 Ca4 47.39(3) . 6_656 ?
Ge1 Ca2 Ca4 115.712(18) . 6_656 ?
Ca2 Ca2 Ca4 73.938(14) 8_655 6_656 ?
Ca2 Ca2 Ca4 91.737(16) 8_665 6_656 ?
Ca3 Ca2 Ca4 122.709(13) 2_554 6_656 ?
Ca1 Ca2 Ca4 69.027(17) 2_554 6_656 ?
Ca1 Ca2 Ca4 174.201(15) 3 6_656 ?
N1 Ca3 N2 99.43(5) . 2 ?
N1 Ca3 N2 95.31(5) . 7_566 ?
N2 Ca3 N2 92.58(5) 2 7_566 ?
N1 Ca3 N1 108.87(6) . 8_665 ?
N2 Ca3 N1 150.78(5) 2 8_665 ?
N2 Ca3 N1 91.92(5) 7_566 8_665 ?
N1 Ca3 N3 134.68(5) . 3_655 ?
N2 Ca3 N3 84.98(5) 2 3_655 ?
N2 Ca3 N3 129.75(5) 7_566 3_655 ?
N1 Ca3 N3 70.13(5) 8_665 3_655 ?
N1 Ca3 Ge1 114.04(4) . 6_666 ?
N2 Ca3 Ge1 121.85(4) 2 6_666 ?
N2 Ca3 Ge1 127.41(4) 7_566 6_666 ?
N1 Ca3 Ge1 38.68(3) 8_665 6_666 ?
N3 Ca3 Ge1 37.73(3) 3_655 6_666 ?
N1 Ca3 Ca1 55.19(4) . . ?
N2 Ca3 Ca1 72.81(4) 2 . ?
N2 Ca3 Ca1 50.30(4) 7_566 . ?
N1 Ca3 Ca1 129.96(4) 8_665 . ?
N3 Ca3 Ca1 157.53(4) 3_655 . ?
Ge1 Ca3 Ca1 164.664(14) 6_666 . ?
N1 Ca3 Ca1 155.87(4) . 8_665 ?
N2 Ca3 Ca1 101.52(4) 2 8_665 ?
N2 Ca3 Ca1 72.00(4) 7_566 8_665 ?
N1 Ca3 Ca1 52.94(3) 8_665 8_665 ?
N3 Ca3 Ca1 59.57(3) 3_655 8_665 ?
Ge1 Ca3 Ca1 63.575(14) 6_666 8_665 ?
Ca1 Ca3 Ca1 120.901(18) . 8_665 ?
N1 Ca3 Ca2 114.39(4) . 2 ?
N2 Ca3 Ca2 47.10(4) 2 2 ?
N2 Ca3 Ca2 48.55(4) 7_566 2 ?
N1 Ca3 Ca2 122.04(3) 8_665 2 ?
N3 Ca3 Ca2 101.54(3) 3_655 2 ?
Ge1 Ca3 Ca2 131.535(14) 6_666 2 ?
Ca1 Ca3 Ca2 60.741(12) . 2 ?
Ca1 Ca3 Ca2 72.971(13) 8_665 2 ?
N1 Ca3 Ca3 52.48(4) . 8_655 ?
N2 Ca3 Ca3 48.96(4) 2 8_655 ?
N2 Ca3 Ca3 107.76(4) 7_566 8_655 ?
N1 Ca3 Ca3 153.11(3) 8_665 8_655 ?
N3 Ca3 Ca3 107.78(4) 3_655 8_655 ?
Ge1 Ca3 Ca3 124.806(13) 6_666 8_655 ?
Ca1 Ca3 Ca3 59.748(13) . 8_655 ?
Ca1 Ca3 Ca3 150.314(13) 8_665 8_655 ?
Ca2 Ca3 Ca3 84.848(9) 2 8_655 ?
N1 Ca3 Ca3 97.63(4) . 8_665 ?
N2 Ca3 Ca3 139.11(4) 2 8_665 ?
N2 Ca3 Ca3 48.90(4) 7_566 8_665 ?
N1 Ca3 Ca3 44.77(3) 8_665 8_665 ?
N3 Ca3 Ca3 108.14(4) 3_655 8_665 ?
Ge1 Ca3 Ca3 83.276(13) 6_666 8_665 ?
Ca1 Ca3 Ca3 87.379(17) . 8_665 ?
Ca1 Ca3 Ca3 58.464(15) 8_665 8_665 ?
Ca2 Ca3 Ca3 92.024(9) 2 8_665 ?
Ca3 Ca3 Ca3 143.84(3) 8_655 8_665 ?
N1 Ca3 Ca1 139.84(4) . 4_556 ?
N2 Ca3 Ca1 45.62(4) 2 4_556 ?
N2 Ca3 Ca1 103.93(4) 7_566 4_556 ?
N1 Ca3 Ca1 105.39(4) 8_665 4_556 ?
N3 Ca3 Ca1 44.09(3) 3_655 4_556 ?
Ge1 Ca3 Ca1 81.312(18) 6_666 4_556 ?
Ca1 Ca3 Ca1 113.991(17) . 4_556 ?
Ca1 Ca3 Ca1 64.238(16) 8_665 4_556 ?
Ca2 Ca3 Ca1 60.490(13) 2 4_556 ?
Ca3 Ca3 Ca1 87.860(14) 8_655 4_556 ?
Ca3 Ca3 Ca1 121.617(13) 8_665 4_556 ?
N1 Ca4 N1 77.07(7) 3 . ?
N1 Ca4 N3 129.53(5) 3 6_566 ?
N1 Ca4 N3 128.29(5) . 6_566 ?
N1 Ca4 N3 128.29(5) 3 8_665 ?
N1 Ca4 N3 129.53(5) . 8_665 ?
N3 Ca4 N3 73.19(7) 6_566 8_665 ?
N1 Ca4 Ge1 38.53(4) 3 . ?
N1 Ca4 Ge1 38.53(4) . . ?
N3 Ca4 Ge1 143.41(4) 6_566 . ?
N3 Ca4 Ge1 143.41(4) 8_665 . ?
N1 Ca4 Ge1 141.47(4) 3 1_565 ?
N1 Ca4 Ge1 141.47(4) . 1_565 ?
N3 Ca4 Ge1 36.59(4) 6_566 1_565 ?
N3 Ca4 Ge1 36.59(4) 8_665 1_565 ?
Ge1 Ca4 Ge1 180.0 . 1_565 ?
N1 Ca4 Ca2 74.25(4) 3 6_566 ?
N1 Ca4 Ca2 120.93(4) . 6_566 ?
N3 Ca4 Ca2 55.29(4) 6_566 6_566 ?
N3 Ca4 Ca2 108.68(4) 8_665 6_566 ?
Ge1 Ca4 Ca2 98.921(10) . 6_566 ?
Ge1 Ca4 Ca2 81.079(10) 1_565 6_566 ?
N1 Ca4 Ca2 120.93(4) 3 8_665 ?
N1 Ca4 Ca2 74.25(4) . 8_665 ?
N3 Ca4 Ca2 108.68(4) 6_566 8_665 ?
N3 Ca4 Ca2 55.29(3) 8_665 8_665 ?
Ge1 Ca4 Ca2 98.921(10) . 8_665 ?
Ge1 Ca4 Ca2 81.079(10) 1_565 8_665 ?
Ca2 Ca4 Ca2 162.16(2) 6_566 8_665 ?
N1 Ca4 Ca3 160.62(4) 3 8_665 ?
N1 Ca4 Ca3 88.99(4) . 8_665 ?
N3 Ca4 Ca3 51.30(4) 6_566 8_665 ?
N3 Ca4 Ca3 71.04(4) 8_665 8_665 ?
Ge1 Ca4 Ca3 126.277(11) . 8_665 ?
Ge1 Ca4 Ca3 53.723(11) 1_565 8_665 ?
Ca2 Ca4 Ca3 102.472(17) 6_566 8_665 ?
Ca2 Ca4 Ca3 66.454(15) 8_665 8_665 ?
N1 Ca4 Ca3 88.99(4) 3 6_566 ?
N1 Ca4 Ca3 160.62(4) . 6_566 ?
N3 Ca4 Ca3 71.04(4) 6_566 6_566 ?
N3 Ca4 Ca3 51.30(4) 8_665 6_566 ?
Ge1 Ca4 Ca3 126.277(11) . 6_566 ?
Ge1 Ca4 Ca3 53.723(11) 1_565 6_566 ?
Ca2 Ca4 Ca3 66.454(15) 6_566 6_566 ?
Ca2 Ca4 Ca3 102.472(17) 8_665 6_566 ?
Ca3 Ca4 Ca3 107.45(2) 8_665 6_566 ?
N1 Ca4 Ca1 48.48(3) 3 3 ?
N1 Ca4 Ca1 82.19(4) . 3 ?
N3 Ca4 Ca1 149.52(4) 6_566 3 ?
N3 Ca4 Ca1 87.60(4) 8_665 3 ?
Ge1 Ca4 Ca1 59.298(11) . 3 ?
Ge1 Ca4 Ca1 120.702(11) 1_565 3 ?
Ca2 Ca4 Ca1 112.456(13) 6_566 3 ?
Ca2 Ca4 Ca1 77.078(12) 8_665 3 ?
Ca3 Ca4 Ca1 143.510(9) 8_665 3 ?
Ca3 Ca4 Ca1 78.478(14) 6_566 3 ?
N1 Ca4 Ca1 82.19(4) 3 . ?
N1 Ca4 Ca1 48.48(3) . . ?
N3 Ca4 Ca1 87.60(4) 6_566 . ?
N3 Ca4 Ca1 149.52(4) 8_665 . ?
Ge1 Ca4 Ca1 59.298(11) . . ?
Ge1 Ca4 Ca1 120.702(11) 1_565 . ?
Ca2 Ca4 Ca1 77.078(12) 6_566 . ?
Ca2 Ca4 Ca1 112.456(12) 8_665 . ?
Ca3 Ca4 Ca1 78.478(14) 8_665 . ?
Ca3 Ca4 Ca1 143.510(9) 6_566 . ?
Ca1 Ca4 Ca1 118.60(2) 3 . ?
Ge1 N1 Ca3 163.56(8) . . ?
Ge1 N1 Ca4 87.06(6) . . ?
Ca3 N1 Ca4 104.81(6) . . ?
Ge1 N1 Ca2 84.84(5) . . ?
Ca3 N1 Ca2 102.82(6) . . ?
Ca4 N1 Ca2 103.98(5) . . ?
Ge1 N1 Ca3 82.30(6) . 8_655 ?
Ca3 N1 Ca3 82.75(5) . 8_655 ?
Ca4 N1 Ca3 158.74(7) . 8_655 ?
Ca2 N1 Ca3 93.37(5) . 8_655 ?
Ge1 N1 Ca1 90.81(6) . . ?
Ca3 N1 Ca1 78.76(5) . . ?
Ca4 N1 Ca1 86.80(5) . . ?
Ca2 N1 Ca1 168.11(7) . . ?
Ca3 N1 Ca1 75.06(4) 8_655 . ?
Ca2 N2 Ca1 87.82(5) . 3 ?
Ca2 N2 Ca2 81.05(5) . 8_665 ?
Ca1 N2 Ca2 125.86(6) 3 8_665 ?
Ca2 N2 Ca1 144.75(7) . 7_565 ?
Ca1 N2 Ca1 77.49(5) 3 7_565 ?
Ca2 N2 Ca1 82.05(5) 8_665 7_565 ?
Ca2 N2 Ca3 83.08(5) . 2_554 ?
Ca1 N2 Ca3 86.66(5) 3 2_554 ?
Ca2 N2 Ca3 142.83(7) 8_665 2_554 ?
Ca1 N2 Ca3 126.99(6) 7_565 2_554 ?
Ca2 N2 Ca3 128.26(6) . 7_565 ?
Ca1 N2 Ca3 140.01(7) 3 7_565 ?
Ca2 N2 Ca3 81.77(5) 8_665 7_565 ?
Ca1 N2 Ca3 79.08(5) 7_565 7_565 ?
Ca3 N2 Ca3 82.14(5) 2_554 7_565 ?
Ge1 N3 Ca1 157.35(8) 6_666 2_554 ?
Ge1 N3 Ca2 84.80(6) 6_666 8_665 ?
Ca1 N3 Ca2 103.06(6) 2_554 8_665 ?
Ge1 N3 Ca4 89.19(6) 6_666 6_656 ?
Ca1 N3 Ca4 99.50(6) 2_554 6_656 ?
Ca2 N3 Ca4 134.61(7) 8_665 6_656 ?
Ge1 N3 Ca3 78.88(5) 6_666 3_655 ?
Ca1 N3 Ca3 81.64(5) 2_554 3_655 ?
Ca2 N3 Ca3 139.68(7) 8_665 3_655 ?
Ca4 N3 Ca3 82.08(4) 6_656 3_655 ?
Ge1 N3 Ca2 126.74(7) 6_666 . ?
Ca1 N3 Ca2 75.79(4) 2_554 . ?
Ca2 N3 Ca2 70.93(4) 8_665 . ?
Ca4 N3 Ca2 77.32(4) 6_656 . ?
Ca3 N3 Ca2 146.22(6) 3_655 . ?
Ge1 N3 Ca1 81.40(5) 6_666 6_666 ?
Ca1 N3 Ca1 80.61(5) 2_554 6_666 ?
Ca2 N3 Ca1 73.52(4) 8_665 6_666 ?
Ca4 N3 Ca1 149.57(6) 6_656 6_666 ?
Ca3 N3 Ca1 67.76(4) 3_655 6_666 ?
Ca2 N3 Ca1 130.94(6) . 6_666 ?

loop_
_geom_bond_atom_site_label_1
_geom_bond_atom_site_label_2
_geom_bond_distance
_geom_bond_site_symmetry_2
_geom_bond_publ_flag
Ge1 N3 1.8778(15) 6_556 ?
Ge1 N3 1.8778(15) 8_655 ?
Ge1 N1 1.8991(15) . ?
Ge1 N1 1.8991(15) 3 ?
Ge1 Ca2 3.0013(6) 3 ?
Ge1 Ca2 3.0014(6) . ?
Ge1 Ca3 3.0109(5) 8_655 ?
Ge1 Ca3 3.0110(5) 6_556 ?
Ge1 Ca4 3.0444(8) . ?
Ge1 Ca4 3.1496(8) 1_545 ?
Ge1 Ca1 3.2720(7) . ?
Ge1 Ca1 3.2720(7) 3 ?
Ca1 N3 2.3514(16) 2 ?
Ca1 N2 2.3937(16) 3 ?
Ca1 N2 2.4691(16) 7_566 ?
Ca1 N1 2.6377(16) . ?
Ca1 N3 2.9752(17) 6_556 ?
Ca1 Ca1 3.0441(9) 5_566 ?
Ca1 Ca3 3.1510(7) . ?
Ca1 Ca3 3.1936(6) 8_655 ?
Ca1 Ca2 3.2218(7) 2 ?
Ca1 Ca2 3.3079(7) 3 ?
Ca1 Ca3 3.3437(7) 4_456 ?
Ca2 N2 2.3760(15) . ?
Ca2 N2 2.4388(15) 8_655 ?
Ca2 N1 2.5013(15) . ?
Ca2 N3 2.5179(16) 8_655 ?
Ca2 N3 2.8542(16) . ?
Ca2 Ca2 3.1289(6) 8_655 ?
Ca2 Ca2 3.1289(6) 8_665 ?
Ca2 Ca3 3.2201(8) 2_554 ?
Ca2 Ca1 3.2218(7) 2_554 ?
Ca2 Ca1 3.3079(7) 3 ?
Ca2 Ca4 3.3872(6) 6_656 ?
Ca3 N1 2.3129(15) . ?
Ca3 N2 2.4785(15) 2 ?
Ca3 N2 2.4806(15) 7_566 ?
Ca3 N1 2.6049(16) 8_665 ?
Ca3 N3 2.7435(17) 3_655 ?
Ca3 Ge1 3.0109(5) 6_666 ?
Ca3 Ca1 3.1936(6) 8_665 ?
Ca3 Ca2 3.2201(8) 2 ?
Ca3 Ca3 3.2579(6) 8_655 ?
Ca3 Ca3 3.2579(6) 8_665 ?
Ca3 Ca1 3.3437(7) 4_556 ?
Ca4 N1 2.4790(16) 3 ?
Ca4 N1 2.4790(16) . ?
Ca4 N3 2.5552(16) 6_566 ?
Ca4 N3 2.5552(16) 8_665 ?
Ca4 Ge1 3.1496(8) 1_565 ?
Ca4 Ca2 3.3872(6) 6_566 ?
Ca4 Ca2 3.3872(6) 8_665 ?
Ca4 Ca3 3.4819(6) 8_665 ?
Ca4 Ca3 3.4819(6) 6_566 ?
Ca4 Ca1 3.5176(7) 3 ?
N1 Ca3 2.6049(16) 8_655 ?
N2 Ca1 2.3937(16) 3 ?
N2 Ca2 2.4388(15) 8_665 ?
N2 Ca1 2.4691(16) 7_565 ?
N2 Ca3 2.4785(15) 2_554 ?
N2 Ca3 2.4806(15) 7_565 ?
N3 Ge1 1.8778(15) 6_666 ?
N3 Ca1 2.3514(16) 2_554 ?
N3 Ca2 2.5179(16) 8_665 ?
N3 Ca4 2.5552(16) 6_656 ?
N3 Ca3 2.7435(16) 3_655 ?
N3 Ca1 2.9752(17) 6_666 ?
